data_7030573
loop_
_publ_author_name
'Mendoza, Carolina'
'Benet-Buchholz, Jordi'
'Peric\'as, Miquel A.'
'Vilar, Ram\'on'

_publ_section_title
;
 Di-platinum complexes containing thiolato-urea ligands: structural and
 anion binding studies
;
_journal_coden_ASTM DTARAF
_journal_issue 16
_journal_name_full 'Dalton Transactions'
_journal_page_first 2974
_journal_page_last 2985
_journal_paper_doi 10.1039/b819612e
_journal_year 2009
_chemical_formula_sum 'C67.5 H84 F6 N4 O11 P4 Pt2 S4'
_chemical_formula_weight 1883.69
_space_group_IT_number 14
_symmetry_cell_setting monoclinic
_symmetry_space_group_name_Hall '-P 2ybc'
_symmetry_space_group_name_H-M 'P 1 21/c 1'
_atom_sites_solution_hydrogens geom
_atom_sites_solution_primary direct
_atom_sites_solution_secondary difmap
_audit_creation_method SHELXL-97
_cell_angle_alpha 90.00
_cell_angle_beta 91.221(2)
_cell_angle_gamma 90.00
_cell_formula_units_Z 4
_cell_length_a 13.9595(10)
_cell_length_b 21.1557(15)
_cell_length_c 25.8230(18)
_cell_measurement_reflns_used 9099
_cell_measurement_temperature 100(2)
_cell_measurement_theta_max 39.30
_cell_measurement_theta_min 3.05
_cell_volume 7624.4(9)
_computing_cell_refinement 'Bruker-Nonius Apex v1.0-22 2002'
_computing_data_collection 'Bruker-Nonius Apex v1.0-22 2002'
_computing_data_reduction 'SAINT+ Version 7.06A Bruker-Nonius, 2004'
_computing_molecular_graphics 'Shelxtl Version 6.12 (Sheldrick, 2001)'
_computing_publication_material 'Shelxtl Version 6.12 (Sheldrick, 2001)'
_computing_structure_refinement 'Shelxtl Version 6.12 (Sheldrick, 2001)'
_computing_structure_solution 'Shelxtl Version 6.12 (Sheldrick, 2001)'
_diffrn_ambient_temperature 100(2)
_diffrn_detector_area_resol_mean 512
_diffrn_detector_type '4K CCD area detector APEX II'
_diffrn_measured_fraction_theta_full 0.955
_diffrn_measured_fraction_theta_max 0.955
_diffrn_measurement_device_type 'Kappa 4-axis goniometer bruker-nonius'
_diffrn_measurement_method
;
Fullsphere data collection, phi and omega scans
;
_diffrn_measurement_specimen_support 'magnetic support whith 10 micron nylon fiber cryoloop'
_diffrn_radiation_monochromator 'Multilayer Montel 200 mirrors'
_diffrn_radiation_type MoK\a
_diffrn_radiation_wavelength 0.71073
_diffrn_reflns_av_R_equivalents 0.0311
_diffrn_reflns_av_sigmaI/netI 0.0357
_diffrn_reflns_limit_h_max 23
_diffrn_reflns_limit_h_min -24
_diffrn_reflns_limit_k_max 37
_diffrn_reflns_limit_k_min -27
_diffrn_reflns_limit_l_max 21
_diffrn_reflns_limit_l_min -46
_diffrn_reflns_number 120688
_diffrn_reflns_theta_full 39.53
_diffrn_reflns_theta_max 39.53
_diffrn_reflns_theta_min 2.53
_diffrn_source 'rotating anode X-ray tube'
_diffrn_source_current 90
_diffrn_source_power 50
_diffrn_source_size '3 mm x 0.3 mm fine focus'
_diffrn_source_type 'Bruker-Nonius FR 591'
_exptl_absorpt_coefficient_mu 3.932
_exptl_absorpt_correction_T_max 1.00000
_exptl_absorpt_correction_T_min 0.34103
_exptl_absorpt_correction_type empirical
_exptl_absorpt_process_details
;
SADABS Version 2.1 2003 Bruker-Nonius
Blessing, Acta Cryst. (1995) A51 33-38
;
_exptl_crystal_colour translucent
_exptl_crystal_density_diffrn 1.641
_exptl_crystal_density_method 'not measured'
_exptl_crystal_description Block
_exptl_crystal_F_000 3756
_exptl_crystal_size_max 0.20
_exptl_crystal_size_mid 0.20
_exptl_crystal_size_min 0.04
_refine_diff_density_max 3.937
_refine_diff_density_min -4.294
_refine_diff_density_rms 0.185
_refine_ls_extinction_method none
_refine_ls_goodness_of_fit_ref 1.080
_refine_ls_hydrogen_treatment noref
_refine_ls_matrix_type full
_refine_ls_number_parameters 908
_refine_ls_number_reflns 43832
_refine_ls_number_restraints 1
_refine_ls_restrained_S_all 1.117
_refine_ls_R_factor_all 0.0552
_refine_ls_R_factor_gt 0.0398
_refine_ls_shift/su_max 0.004
_refine_ls_shift/su_mean 0.000
_refine_ls_structure_factor_coef Fsqd
_refine_ls_weighting_details 'calc w=1/[\s^2^(Fo^2^)+(0.0346P)^2^+24.6199P] where P=(Fo^2^+2Fc^2^)/3'
_refine_ls_weighting_scheme calc
_refine_ls_wR_factor_gt 0.0916
_refine_ls_wR_factor_ref 0.1021
_reflns_number_gt 36118
_reflns_number_total 43832
_reflns_threshold_expression >2sigma(I)
_cod_duplicate_entry 7001011
_cod_data_source_file b819612e.txt
_cod_data_source_block cm89_0m
_cod_depositor_comments
;
The following automatic conversions were performed:

'_symmetry_cell_setting' value 'Monoclinic' changed to 'monoclinic'
according to
/usr/data/users/saulius/automatic-downloads/retrospective/RSC/lib/dictionaries/cif_core.dic
dictionary named 'cif_core.dic' version 2.4.2 from 2011-04-26.

Automatic conversion script
Id: cif_fix_values 2281 2013-09-26 08:29:07Z andrius 
;
_cod_original_sg_symbol_H-M P2(1)/c
_cod_original_formula_sum 'C67.50 H84 F6 N4 O11 P4 Pt2 S4'
_cod_database_code 7030573

loop_
_symmetry_equiv_pos_as_xyz
'x, y, z'
'-x, y+1/2, -z+1/2'
'-x, -y, -z'
'x, -y-1/2, z-1/2'

loop_
_atom_site_label
_atom_site_type_symbol
_atom_site_fract_x
_atom_site_fract_y
_atom_site_fract_z
_atom_site_U_iso_or_equiv
_atom_site_adp_type
_atom_site_occupancy
_atom_site_symmetry_multiplicity
_atom_site_calc_flag
_atom_site_refinement_flags
Pt1 Pt 0.242419(6) 0.594130(4) 0.688482(3) 0.01326(2) Uani 1 1 d .
S1 S 0.28552(5) 0.69437(3) 0.72228(2) 0.01611(9) Uani 1 1 d .
P1 P 0.18684(5) 0.50425(3) 0.65071(2) 0.01545(10) Uani 1 1 d .
C1 C 0.19936(18) 0.50349(13) 0.58067(9) 0.0170(4) Uani 1 1 d .
N1 N 0.5547(2) 0.76871(19) 0.72023(14) 0.0380(7) Uani 1 1 d .
H1A H 0.6013 0.7543 0.7404 0.046 Uiso 1 1 calc R
O1 O 0.51190(19) 0.82109(17) 0.64638(13) 0.0409(7) Uani 1 1 d .
Pt2 Pt 0.178463(6) 0.745105(4) 0.662955(3) 0.01371(2) Uani 1 1 d .
S2 S 0.20017(4) 0.65236(3) 0.61301(2) 0.01500(9) Uani 1 1 d .
P2 P 0.28539(5) 0.54597(3) 0.76408(2) 0.01625(10) Uani 1 1 d .
C2 C 0.12333(19) 0.52237(13) 0.54817(10) 0.0191(4) Uani 1 1 d .
H2 H 0.0639 0.5342 0.5626 0.023 Uiso 1 1 calc R
N2 N 0.6704(2) 0.8089(2) 0.66751(15) 0.0409(8) Uani 1 1 d .
H2A H 0.7120 0.8021 0.6930 0.049 Uiso 1 1 calc R
O2 O 0.4302(3) 0.74324(17) 0.48911(17) 0.0551(10) Uani 1 1 d .
P3 P 0.07237(5) 0.78696(3) 0.60462(2) 0.01640(10) Uani 1 1 d .
C3 C 0.1342(2) 0.52389(15) 0.49456(10) 0.0234(5) Uani 1 1 d .
H3 H 0.0822 0.5364 0.4725 0.028 Uiso 1 1 calc R
N3 N 0.3720(2) 0.64339(15) 0.48812(9) 0.0265(5) Uani 1 1 d .
H3A H 0.3784 0.6044 0.4768 0.032 Uiso 1 1 calc R
P4 P 0.15547(5) 0.82835(3) 0.71695(2) 0.01713(11) Uani 1 1 d .
C4 C 0.2219(2) 0.50702(16) 0.47337(10) 0.0252(5) Uani 1 1 d .
H4 H 0.2295 0.5079 0.4369 0.030 Uiso 1 1 calc R
N4 N 0.5132(3) 0.6644(3) 0.44897(15) 0.0551(12) Uani 1 1 d .
H4A H 0.5154 0.6237 0.4420 0.066 Uiso 1 1 calc R
C5 C 0.2981(2) 0.48895(16) 0.50567(11) 0.0247(5) Uani 1 1 d .
H5 H 0.3576 0.4776 0.4912 0.030 Uiso 1 1 calc R
C6 C 0.2874(2) 0.48747(14) 0.55914(10) 0.0210(4) Uani 1 1 d .
H6 H 0.3398 0.4756 0.5811 0.025 Uiso 1 1 calc R
C7 C 0.05877(19) 0.49400(13) 0.65871(10) 0.0182(4) Uani 1 1 d .
C8 C 0.0138(2) 0.43824(14) 0.64203(10) 0.0215(4) Uani 1 1 d .
H8 H 0.0512 0.4043 0.6293 0.026 Uiso 1 1 calc R
C9 C -0.0854(2) 0.43221(15) 0.64407(11) 0.0237(5) Uani 1 1 d .
H9 H -0.1155 0.3943 0.6326 0.028 Uiso 1 1 calc R
C10 C -0.1404(2) 0.48155(17) 0.66278(12) 0.0256(5) Uani 1 1 d .
H10 H -0.2081 0.4772 0.6642 0.031 Uiso 1 1 calc R
C11 C -0.0969(2) 0.53714(17) 0.67946(13) 0.0263(5) Uani 1 1 d .
H11 H -0.1348 0.5708 0.6923 0.032 Uiso 1 1 calc R
C12 C 0.0029(2) 0.54365(14) 0.67732(11) 0.0214(4) Uani 1 1 d .
H12 H 0.0326 0.5818 0.6885 0.026 Uiso 1 1 calc R
C13 C 0.2434(2) 0.43076(13) 0.67176(10) 0.0201(4) Uani 1 1 d .
H13A H 0.2073 0.3949 0.6563 0.024 Uiso 1 1 calc R
H13B H 0.3092 0.4293 0.6582 0.024 Uiso 1 1 calc R
C14 C 0.2489(2) 0.42175(14) 0.73085(11) 0.0241(5) Uani 1 1 d .
H14A H 0.1853 0.4310 0.7453 0.029 Uiso 1 1 calc R
H14B H 0.2642 0.3770 0.7386 0.029 Uiso 1 1 calc R
C15 C 0.3241(2) 0.46404(14) 0.75773(11) 0.0227(5) Uani 1 1 d .
H15A H 0.3837 0.4629 0.7377 0.027 Uiso 1 1 calc R
H15B H 0.3388 0.4468 0.7926 0.027 Uiso 1 1 calc R
C16 C 0.1892(2) 0.54386(13) 0.81015(9) 0.0183(4) Uani 1 1 d .
C17 C 0.1072(2) 0.58013(15) 0.80199(11) 0.0244(5) Uani 1 1 d .
H17 H 0.1022 0.6070 0.7726 0.029 Uiso 1 1 calc R
C18 C 0.0321(3) 0.57729(19) 0.83688(14) 0.0322(7) Uani 1 1 d .
H18 H -0.0243 0.6016 0.8309 0.039 Uiso 1 1 calc R
C19 C 0.0404(3) 0.53863(18) 0.88042(13) 0.0322(7) Uani 1 1 d .
H19 H -0.0104 0.5367 0.9042 0.039 Uiso 1 1 calc R
C20 C 0.1221(3) 0.50312(16) 0.88913(11) 0.0267(6) Uani 1 1 d .
H20 H 0.1273 0.4769 0.9189 0.032 Uiso 1 1 calc R
C21 C 0.1967(2) 0.50567(14) 0.85444(10) 0.0215(5) Uani 1 1 d .
H21 H 0.2530 0.4814 0.8608 0.026 Uiso 1 1 calc R
C22 C 0.3846(2) 0.58528(14) 0.79707(10) 0.0203(4) Uani 1 1 d .
C23 C 0.4756(2) 0.58118(18) 0.77568(13) 0.0282(6) Uani 1 1 d .
H23 H 0.4852 0.5559 0.7458 0.034 Uiso 1 1 calc R
C24 C 0.5525(3) 0.6144(2) 0.79839(17) 0.0375(8) Uani 1 1 d .
H24 H 0.6143 0.6118 0.7839 0.045 Uiso 1 1 calc R
C25 C 0.5382(3) 0.6509(2) 0.84196(18) 0.0392(8) Uani 1 1 d .
H25 H 0.5906 0.6733 0.8573 0.047 Uiso 1 1 calc R
C26 C 0.4480(3) 0.65536(19) 0.86368(15) 0.0336(7) Uani 1 1 d .
H26 H 0.4390 0.6803 0.8938 0.040 Uiso 1 1 calc R
C27 C 0.3710(2) 0.62294(15) 0.84092(12) 0.0255(5) Uani 1 1 d .
H27 H 0.3090 0.6264 0.8552 0.031 Uiso 1 1 calc R
C28 C 0.0175(2) 0.72950(14) 0.56080(10) 0.0210(4) Uani 1 1 d .
C29 C -0.0386(2) 0.68195(15) 0.58218(12) 0.0244(5) Uani 1 1 d .
H29 H -0.0447 0.6793 0.6187 0.029 Uiso 1 1 calc R
C30 C -0.0856(2) 0.63845(17) 0.55022(15) 0.0310(6) Uani 1 1 d .
H30 H -0.1245 0.6065 0.5648 0.037 Uiso 1 1 calc R
C31 C -0.0753(3) 0.64186(18) 0.49665(15) 0.0367(8) Uani 1 1 d .
H31 H -0.1081 0.6126 0.4747 0.044 Uiso 1 1 calc R
C32 C -0.0174(4) 0.68784(19) 0.47556(13) 0.0398(9) Uani 1 1 d .
H32 H -0.0092 0.6893 0.4391 0.048 Uiso 1 1 calc R
C33 C 0.0292(3) 0.73209(17) 0.50730(11) 0.0303(6) Uani 1 1 d .
H33 H 0.0686 0.7637 0.4926 0.036 Uiso 1 1 calc R
C34 C 0.1283(2) 0.84533(14) 0.56420(10) 0.0209(4) Uani 1 1 d .
C35 C 0.0805(3) 0.90045(16) 0.54849(12) 0.0278(6) Uani 1 1 d .
H35 H 0.0164 0.9078 0.5587 0.033 Uiso 1 1 calc R
C36 C 0.1273(3) 0.94452(18) 0.51789(14) 0.0364(8) Uani 1 1 d .
H36 H 0.0954 0.9825 0.5082 0.044 Uiso 1 1 calc R
C37 C 0.2192(3) 0.9337(2) 0.50151(16) 0.0410(9) Uani 1 1 d .
H37 H 0.2502 0.9639 0.4804 0.049 Uiso 1 1 calc R
C38 C 0.2665(3) 0.8782(3) 0.5161(2) 0.0523(14) Uani 1 1 d .
H38 H 0.3292 0.8700 0.5041 0.063 Uiso 1 1 calc R
C39 C 0.2217(3) 0.8350(2) 0.54803(16) 0.0387(9) Uani 1 1 d .
H39 H 0.2551 0.7980 0.5590 0.046 Uiso 1 1 calc R
C40 C -0.0337(2) 0.82326(14) 0.63194(10) 0.0208(4) Uani 1 1 d .
H40A H -0.0729 0.8412 0.6031 0.025 Uiso 1 1 calc R
H40B H -0.0721 0.7895 0.6481 0.025 Uiso 1 1 calc R
C41 C -0.0166(2) 0.87537(14) 0.67219(10) 0.0223(5) Uani 1 1 d .
H41A H -0.0789 0.8950 0.6802 0.027 Uiso 1 1 calc R
H41B H 0.0242 0.9084 0.6568 0.027 Uiso 1 1 calc R
C42 C 0.0310(2) 0.85288(14) 0.72288(10) 0.0219(5) Uani 1 1 d .
H42A H -0.0062 0.8169 0.7365 0.026 Uiso 1 1 calc R
H42B H 0.0281 0.8875 0.7486 0.026 Uiso 1 1 calc R
C43 C 0.1917(2) 0.81141(13) 0.78334(9) 0.0192(4) Uani 1 1 d .
C44 C 0.2689(2) 0.84216(16) 0.80731(11) 0.0233(5) Uani 1 1 d .
H44 H 0.3026 0.8742 0.7895 0.028 Uiso 1 1 calc R
C45 C 0.2962(2) 0.82538(19) 0.85787(12) 0.0309(7) Uani 1 1 d .
H45 H 0.3487 0.8463 0.8745 0.037 Uiso 1 1 calc R
C46 C 0.2473(3) 0.77845(19) 0.88402(11) 0.0317(7) Uani 1 1 d .
H46 H 0.2668 0.7670 0.9182 0.038 Uiso 1 1 calc R
C47 C 0.1693(3) 0.74805(17) 0.86001(11) 0.0285(6) Uani 1 1 d .
H47 H 0.1351 0.7164 0.8781 0.034 Uiso 1 1 calc R
C48 C 0.1419(2) 0.76422(15) 0.80975(10) 0.0235(5) Uani 1 1 d .
H48 H 0.0893 0.7433 0.7932 0.028 Uiso 1 1 calc R
C49 C 0.2221(3) 0.89693(14) 0.69430(12) 0.0282(6) Uani 1 1 d .
C50 C 0.3001(4) 0.8879(2) 0.6649(2) 0.0507(13) Uani 1 1 d .
H50 H 0.3226 0.8463 0.6584 0.061 Uiso 1 1 calc R
C51 C 0.3471(6) 0.9395(3) 0.6441(3) 0.086(3) Uani 1 1 d .
H51 H 0.4033 0.9337 0.6246 0.104 Uiso 1 1 calc R
C52 C 0.3111(6) 0.9999(3) 0.6522(3) 0.084(3) Uani 1 1 d .
H52 H 0.3415 1.0350 0.6366 0.101 Uiso 1 1 calc R
C53 C 0.2321(5) 1.0097(2) 0.6823(2) 0.0557(13) Uani 1 1 d .
H53 H 0.2091 1.0513 0.6880 0.067 Uiso 1 1 calc R
C54 C 0.1865(3) 0.95854(16) 0.70429(15) 0.0344(7) Uani 1 1 d .
H54 H 0.1326 0.9645 0.7256 0.041 Uiso 1 1 calc R
C55 C 0.4077(2) 0.70849(16) 0.69970(11) 0.0237(5) Uani 1 1 d .
H55A H 0.4450 0.6687 0.7013 0.028 Uiso 1 1 calc R
H55B H 0.4053 0.7232 0.6633 0.028 Uiso 1 1 calc R
C56 C 0.4559(3) 0.75859(19) 0.73417(14) 0.0331(7) Uani 1 1 d .
H56A H 0.4202 0.7989 0.7308 0.040 Uiso 1 1 calc R
H56B H 0.4535 0.7449 0.7708 0.040 Uiso 1 1 calc R
C57 C 0.5758(2) 0.8004(2) 0.67604(16) 0.0339(7) Uani 1 1 d .
C58 C 0.7050(3) 0.8289(2) 0.61752(19) 0.0404(9) Uani 1 1 d .
H58A H 0.7680 0.8498 0.6223 0.048 Uiso 1 1 calc R
H58B H 0.6598 0.8600 0.6021 0.048 Uiso 1 1 calc R
C59 C 0.7151(4) 0.7738(3) 0.5809(2) 0.0499(11) Uani 1 1 d .
H59A H 0.7542 0.7408 0.5976 0.075 Uiso 1 1 calc R
H59B H 0.7462 0.7881 0.5493 0.075 Uiso 1 1 calc R
H59C H 0.6516 0.7568 0.5720 0.075 Uiso 1 1 calc R
C60 C 0.3130(2) 0.65413(14) 0.57727(9) 0.0204(4) Uani 1 1 d .
H60A H 0.3520 0.6909 0.5886 0.024 Uiso 1 1 calc R
H60B H 0.3502 0.6152 0.5845 0.024 Uiso 1 1 calc R
C61 C 0.2899(2) 0.65896(17) 0.51917(10) 0.0252(5) Uani 1 1 d .
H61A H 0.2365 0.6299 0.5102 0.030 Uiso 1 1 calc R
H61B H 0.2687 0.7025 0.5109 0.030 Uiso 1 1 calc R
C62 C 0.4392(3) 0.6871(2) 0.47601(13) 0.0352(8) Uani 1 1 d .
C63 C 0.5900(3) 0.7054(4) 0.4309(3) 0.092(3) Uani 1 1 d .
H63A H 0.5746 0.7497 0.4398 0.110 Uiso 1 1 calc R
H63B H 0.5927 0.7024 0.3927 0.110 Uiso 1 1 calc R
C64 C 0.6851(4) 0.6893(3) 0.4534(2) 0.0564(13) Uani 1 1 d .
H64A H 0.6801 0.6840 0.4909 0.085 Uiso 1 1 calc R
H64B H 0.7304 0.7234 0.4461 0.085 Uiso 1 1 calc R
H64C H 0.7078 0.6499 0.4380 0.085 Uiso 1 1 calc R
S1S S 0.45601(6) 0.50075(6) 0.36591(3) 0.03522(19) Uani 1 1 d .
F1S F 0.31917(18) 0.42190(14) 0.39262(11) 0.0447(6) Uani 1 1 d .
C1S C 0.4096(3) 0.4214(2) 0.37730(16) 0.0401(9) Uani 1 1 d .
O2S O 0.55051(19) 0.4886(2) 0.34666(11) 0.0489(9) Uani 1 1 d .
F2S F 0.4116(3) 0.38635(17) 0.33469(15) 0.0697(10) Uani 1 1 d .
F3S F 0.4600(3) 0.3914(2) 0.41416(18) 0.0884(15) Uani 1 1 d .
O3S O 0.4552(3) 0.5304(2) 0.41622(14) 0.0631(12) Uani 1 1 d .
O1S O 0.3888(2) 0.52562(19) 0.32827(16) 0.0544(9) Uani 1 1 d .
O2M O 0.4632(9) 0.9799(7) 0.5357(6) 0.111(5) Uani 0.50 1 d P
H2M H 0.4916 0.9590 0.5130 0.167 Uiso 0.50 1 calc PR
C2M C 0.5310(11) 1.0129(8) 0.5667(6) 0.082(5) Uani 0.50 1 d P
H2M1 H 0.5031 1.0528 0.5783 0.123 Uiso 0.50 1 calc PR
H2M2 H 0.5880 1.0217 0.5464 0.123 Uiso 0.50 1 calc PR
H2M3 H 0.5490 0.9870 0.5968 0.123 Uiso 0.50 1 calc PR
O1W O 0.5014(2) 0.84628(19) 0.54130(16) 0.0524(9) Uani 1 1 d .
H1WA H 0.5000 0.8235 0.5731 0.079 Uiso 1 1 d R
H1WB H 0.4808 0.8111 0.5210 0.079 Uiso 1 1 d R
O2W O 0.6448(7) 0.9218(5) 0.5073(4) 0.097(4) Uani 0.50 1 d PD
H2WA H 0.6733 0.8904 0.4864 0.145 Uiso 1 1 d R
H2WB H 0.6091 0.9033 0.5159 0.058(19) Uiso 1 1 d RD
O1M O 0.8373(3) 0.89788(18) 0.51568(14) 0.0577(10) Uani 1 1 d .
H1M H 0.7778 0.9035 0.5168 0.087 Uiso 1 1 calc R
C1M C 0.8602(7) 0.8683(3) 0.4682(2) 0.087(3) Uani 1 1 d .
H1M1 H 0.8277 0.8904 0.4395 0.131 Uiso 1 1 calc R
H1M2 H 0.8392 0.8241 0.4689 0.131 Uiso 1 1 calc R
H1M3 H 0.9297 0.8699 0.4635 0.131 Uiso 1 1 calc R
S1P S 0.83889(7) 0.70942(5) 0.75707(4) 0.03446(17) Uani 1 1 d .
C1P C 0.8318(5) 0.7349(2) 0.8236(2) 0.0527(13) Uani 1 1 d .
F1P F 0.8311(5) 0.6847(2) 0.85491(15) 0.122(2) Uani 1 1 d .
F2P F 0.8985(3) 0.7756(3) 0.83644(16) 0.0998(17) Uani 1 1 d .
F3P F 0.7473(3) 0.76424(19) 0.83063(19) 0.0839(14) Uani 1 1 d .
O1P O 0.8352(3) 0.7693(2) 0.72911(16) 0.0579(10) Uani 1 1 d .
O2P O 0.9307(3) 0.6817(2) 0.75325(16) 0.0698(13) Uani 1 1 d .
O3P O 0.7570(4) 0.6703(3) 0.7475(2) 0.0933(19) Uani 1 1 d .

loop_
_atom_site_aniso_label
_atom_site_aniso_U_11
_atom_site_aniso_U_22
_atom_site_aniso_U_33
_atom_site_aniso_U_23
_atom_site_aniso_U_13
_atom_site_aniso_U_12
Pt1 0.01669(3) 0.01452(4) 0.00855(3) -0.00038(2) -0.00022(2) -0.00049(3)
S1 0.0197(2) 0.0168(2) 0.0117(2) -0.00180(17) -0.00258(17) 0.00013(19)
P1 0.0190(3) 0.0160(3) 0.0113(2) -0.00127(18) 0.00083(18) -0.0017(2)
C1 0.0197(9) 0.0191(10) 0.0123(8) -0.0029(7) 0.0000(7) -0.0025(8)
N1 0.0255(12) 0.054(2) 0.0341(15) -0.0036(14) -0.0068(11) -0.0111(13)
O1 0.0214(10) 0.0576(19) 0.0435(15) 0.0043(14) -0.0003(10) -0.0007(11)
Pt2 0.01810(4) 0.01386(4) 0.00909(3) -0.00011(2) -0.00147(2) -0.00118(3)
S2 0.0194(2) 0.0161(2) 0.00953(19) -0.00067(16) -0.00096(16) -0.00041(19)
P2 0.0202(3) 0.0177(3) 0.0108(2) 0.00101(19) -0.00108(19) 0.0009(2)
C2 0.0199(10) 0.0226(11) 0.0148(9) -0.0021(8) -0.0006(7) -0.0007(8)
N2 0.0214(12) 0.055(2) 0.0461(19) -0.0048(16) -0.0014(12) -0.0043(13)
O2 0.0485(18) 0.0438(18) 0.072(3) 0.0262(17) -0.0208(17) -0.0165(14)
P3 0.0212(3) 0.0174(3) 0.0104(2) 0.00068(19) -0.00248(19) 0.0000(2)
C3 0.0258(12) 0.0312(14) 0.0131(9) -0.0020(9) -0.0034(8) 0.0004(10)
N3 0.0281(11) 0.0376(14) 0.0142(9) -0.0020(9) 0.0059(8) -0.0060(10)
P4 0.0232(3) 0.0161(3) 0.0119(2) -0.00191(19) -0.0028(2) -0.0002(2)
C4 0.0324(14) 0.0303(14) 0.0130(9) -0.0041(9) 0.0011(9) 0.0003(11)
N4 0.0291(15) 0.102(4) 0.0347(17) 0.017(2) 0.0087(13) -0.0102(19)
C5 0.0267(12) 0.0317(14) 0.0158(10) -0.0037(9) 0.0039(9) 0.0029(11)
C6 0.0213(10) 0.0276(13) 0.0140(9) -0.0019(8) 0.0001(8) 0.0010(9)
C7 0.0193(10) 0.0207(11) 0.0147(9) -0.0005(8) 0.0021(7) -0.0034(8)
C8 0.0248(11) 0.0230(12) 0.0167(9) -0.0011(8) 0.0015(8) -0.0064(9)
C9 0.0231(11) 0.0283(13) 0.0195(10) 0.0017(9) -0.0009(8) -0.0099(10)
C10 0.0208(11) 0.0341(15) 0.0219(11) 0.0031(10) -0.0006(9) -0.0045(10)
C11 0.0207(11) 0.0318(15) 0.0266(13) -0.0004(11) 0.0028(9) 0.0000(10)
C12 0.0207(10) 0.0230(12) 0.0204(10) -0.0018(9) 0.0021(8) -0.0020(9)
C13 0.0257(11) 0.0179(11) 0.0168(9) -0.0006(8) 0.0009(8) 0.0036(9)
C14 0.0348(14) 0.0191(11) 0.0184(10) 0.0037(9) 0.0004(9) -0.0001(10)
C15 0.0307(13) 0.0212(12) 0.0161(9) 0.0022(8) -0.0016(9) 0.0058(10)
C16 0.0237(10) 0.0185(10) 0.0127(8) -0.0003(7) -0.0004(7) -0.0014(8)
C17 0.0268(12) 0.0271(13) 0.0193(10) 0.0023(9) 0.0037(9) 0.0031(10)
C18 0.0300(14) 0.0390(18) 0.0277(14) 0.0016(13) 0.0087(11) 0.0066(13)
C19 0.0393(17) 0.0348(17) 0.0230(13) -0.0011(11) 0.0134(12) -0.0017(13)
C20 0.0389(15) 0.0277(14) 0.0138(9) -0.0002(9) 0.0045(10) -0.0070(12)
C21 0.0281(12) 0.0237(12) 0.0127(9) 0.0012(8) -0.0013(8) -0.0036(10)
C22 0.0206(10) 0.0244(12) 0.0157(9) 0.0017(8) -0.0045(8) -0.0004(9)
C23 0.0224(12) 0.0385(17) 0.0238(12) -0.0025(11) -0.0005(9) -0.0003(11)
C24 0.0232(13) 0.049(2) 0.0403(19) -0.0051(16) -0.0023(13) -0.0025(14)
C25 0.0273(15) 0.045(2) 0.045(2) -0.0075(17) -0.0119(14) -0.0055(14)
C26 0.0311(15) 0.0346(17) 0.0346(16) -0.0105(13) -0.0090(12) -0.0033(13)
C27 0.0262(12) 0.0265(13) 0.0237(12) -0.0051(10) -0.0050(10) -0.0008(10)
C28 0.0258(11) 0.0213(11) 0.0156(9) -0.0020(8) -0.0069(8) 0.0010(9)
C29 0.0261(12) 0.0245(13) 0.0225(11) -0.0038(9) -0.0038(9) -0.0028(10)
C30 0.0282(14) 0.0274(14) 0.0369(16) -0.0078(12) -0.0097(12) -0.0018(11)
C31 0.0442(19) 0.0311(16) 0.0338(16) -0.0118(13) -0.0200(15) 0.0027(14)
C32 0.066(3) 0.0335(17) 0.0192(12) -0.0073(12) -0.0160(15) 0.0022(17)
C33 0.0469(18) 0.0291(15) 0.0146(10) -0.0017(10) -0.0073(11) -0.0022(13)
C34 0.0263(11) 0.0218(11) 0.0146(9) 0.0044(8) -0.0012(8) 0.0005(9)
C35 0.0358(15) 0.0268(14) 0.0211(11) 0.0084(10) 0.0058(10) 0.0076(11)
C36 0.055(2) 0.0279(16) 0.0268(14) 0.0131(12) 0.0064(14) 0.0050(15)
C37 0.0381(18) 0.047(2) 0.0374(18) 0.0257(17) -0.0018(14) -0.0074(16)
C38 0.0303(17) 0.069(3) 0.058(3) 0.043(2) 0.0090(17) 0.0056(18)
C39 0.0287(15) 0.046(2) 0.0419(19) 0.0262(17) 0.0060(13) 0.0085(14)
C40 0.0222(11) 0.0241(12) 0.0159(9) -0.0003(8) -0.0018(8) 0.0013(9)
C41 0.0272(12) 0.0239(12) 0.0157(9) -0.0011(8) -0.0030(8) 0.0067(10)
C42 0.0284(12) 0.0243(12) 0.0128(9) -0.0009(8) -0.0018(8) 0.0049(10)
C43 0.0236(10) 0.0215(11) 0.0123(8) -0.0035(8) -0.0033(7) 0.0033(9)
C44 0.0226(11) 0.0299(14) 0.0173(10) -0.0068(9) -0.0039(8) 0.0022(10)
C45 0.0267(13) 0.0467(19) 0.0188(11) -0.0076(12) -0.0086(10) 0.0048(13)
C46 0.0350(15) 0.0458(19) 0.0141(10) -0.0027(11) -0.0067(10) 0.0115(14)
C47 0.0378(16) 0.0327(15) 0.0150(10) 0.0009(10) -0.0016(10) 0.0061(12)
C48 0.0316(13) 0.0248(12) 0.0139(9) -0.0010(8) -0.0029(9) 0.0028(10)
C49 0.0470(18) 0.0130(10) 0.0240(12) -0.0027(9) -0.0104(12) -0.0039(11)
C50 0.060(3) 0.034(2) 0.060(3) -0.0135(19) 0.029(2) -0.0225(19)
C51 0.108(5) 0.051(3) 0.102(5) -0.024(3) 0.069(5) -0.046(3)
C52 0.135(7) 0.040(3) 0.080(4) -0.006(3) 0.042(4) -0.047(4)
C53 0.087(4) 0.0217(17) 0.059(3) 0.0025(17) 0.002(3) -0.013(2)
C54 0.051(2) 0.0201(13) 0.0324(16) -0.0010(11) -0.0023(14) -0.0026(13)
C55 0.0198(10) 0.0299(14) 0.0211(11) -0.0044(10) -0.0011(8) -0.0033(10)
C56 0.0280(14) 0.0422(19) 0.0292(14) -0.0121(13) 0.0005(11) -0.0129(13)
C57 0.0220(12) 0.0410(19) 0.0384(17) -0.0092(14) -0.0018(12) -0.0046(12)
C58 0.0249(14) 0.040(2) 0.056(2) -0.0026(18) 0.0071(15) -0.0022(14)
C59 0.048(2) 0.049(3) 0.053(3) -0.001(2) 0.014(2) 0.001(2)
C60 0.0247(11) 0.0256(12) 0.0109(8) -0.0001(8) 0.0009(7) -0.0003(9)
C61 0.0246(12) 0.0399(16) 0.0112(9) 0.0033(9) 0.0027(8) -0.0033(11)
C62 0.0284(14) 0.055(2) 0.0220(12) 0.0181(14) -0.0055(10) -0.0106(14)
C63 0.0250(18) 0.155(7) 0.096(5) 0.091(5) 0.011(2) 0.000(3)
C64 0.045(2) 0.061(3) 0.063(3) -0.003(3) -0.004(2) -0.008(2)
S1S 0.0209(3) 0.0614(6) 0.0234(3) -0.0045(4) 0.0025(2) 0.0000(3)
F1S 0.0355(12) 0.0517(15) 0.0478(14) -0.0101(12) 0.0186(10) 0.0018(11)
C1S 0.0305(16) 0.055(2) 0.0353(17) 0.0033(17) 0.0104(13) 0.0152(16)
O2S 0.0222(11) 0.100(3) 0.0249(11) -0.0084(14) 0.0060(9) -0.0040(14)
F2S 0.078(2) 0.062(2) 0.071(2) -0.0262(17) 0.0431(19) -0.0029(17)
F3S 0.057(2) 0.117(3) 0.091(3) 0.061(3) -0.001(2) 0.023(2)
O3S 0.0525(19) 0.098(3) 0.0401(17) -0.0300(19) 0.0226(15) -0.023(2)
O1S 0.0354(15) 0.061(2) 0.066(2) 0.0195(18) -0.0123(15) 0.0011(14)
O2M 0.092(8) 0.100(10) 0.139(13) 0.045(8) -0.041(8) -0.023(7)
C2M 0.089(10) 0.097(11) 0.059(7) -0.008(7) -0.012(7) -0.043(9)
O1W 0.0391(16) 0.056(2) 0.061(2) 0.0144(17) -0.0061(15) -0.0045(15)
O2W 0.065(5) 0.098(7) 0.126(9) 0.078(7) -0.034(6) -0.052(5)
O1M 0.094(3) 0.0404(18) 0.0390(17) -0.0055(14) -0.0009(18) -0.0201(19)
C1M 0.163(8) 0.062(4) 0.037(3) -0.012(2) 0.009(4) -0.046(5)
S1P 0.0337(4) 0.0286(4) 0.0410(5) 0.0014(3) -0.0023(3) -0.0044(3)
C1P 0.079(4) 0.038(2) 0.042(2) 0.0036(18) 0.022(2) 0.013(2)
F1P 0.240(7) 0.083(3) 0.044(2) 0.030(2) 0.043(3) 0.069(4)
F2P 0.072(3) 0.170(5) 0.057(2) -0.060(3) -0.0027(19) -0.008(3)
F3P 0.091(3) 0.069(2) 0.095(3) -0.005(2) 0.060(2) 0.006(2)
O1P 0.062(2) 0.058(2) 0.054(2) 0.0252(18) 0.0056(18) -0.0011(18)
O2P 0.062(2) 0.101(3) 0.046(2) -0.026(2) -0.0054(17) 0.033(2)
O3P 0.101(4) 0.097(4) 0.082(3) -0.017(3) 0.021(3) -0.069(3)

loop_
_atom_type_symbol
_atom_type_description
_atom_type_scat_dispersion_real
_atom_type_scat_dispersion_imag
_atom_type_scat_source
C C 0.0033 0.0016 'International Tables Vol C Tables 4.2.6.8 and 6.1.1.4'
H H 0.0000 0.0000 'International Tables Vol C Tables 4.2.6.8 and 6.1.1.4'
N N 0.0061 0.0033 'International Tables Vol C Tables 4.2.6.8 and 6.1.1.4'
O O 0.0106 0.0060 'International Tables Vol C Tables 4.2.6.8 and 6.1.1.4'
P P 0.1023 0.0942 'International Tables Vol C Tables 4.2.6.8 and 6.1.1.4'
S S 0.1246 0.1234 'International Tables Vol C Tables 4.2.6.8 and 6.1.1.4'
Pt Pt -1.7033 8.3905 'International Tables Vol C Tables 4.2.6.8 and 6.1.1.4'
F F 0.0171 0.0103 'International Tables Vol C Tables 4.2.6.8 and 6.1.1.4'

loop_
_geom_angle_atom_site_label_1
_geom_angle_atom_site_label_2
_geom_angle_atom_site_label_3
_geom_angle
P1 Pt1 P2 94.32(2)
P1 Pt1 S1 173.08(2)
P2 Pt1 S1 91.41(2)
P1 Pt1 S2 90.30(2)
P2 Pt1 S2 175.32(2)
S1 Pt1 S2 83.93(2)
C55 S1 Pt1 105.01(10)
C55 S1 Pt2 107.30(10)
Pt1 S1 Pt2 90.89(2)
C7 P1 C1 103.14(12)
C7 P1 C13 106.58(13)
C1 P1 C13 103.81(12)
C7 P1 Pt1 112.33(9)
C1 P1 Pt1 113.31(9)
C13 P1 Pt1 116.46(9)
C2 C1 C6 119.5(2)
C2 C1 P1 120.42(19)
C6 C1 P1 119.99(19)
C57 N1 C56 120.3(3)
P3 Pt2 P4 90.35(2)
P3 Pt2 S2 92.92(2)
P4 Pt2 S2 174.93(2)
P3 Pt2 S1 176.08(2)
P4 Pt2 S1 92.85(2)
S2 Pt2 S1 83.74(2)
C60 S2 Pt1 102.84(9)
C60 S2 Pt2 112.09(10)
Pt1 S2 Pt2 90.87(2)
C22 P2 C16 105.78(12)
C22 P2 C15 104.70(14)
C16 P2 C15 105.09(13)
C22 P2 Pt1 112.54(9)
C16 P2 Pt1 112.91(9)
C15 P2 Pt1 114.97(9)
C3 C2 C1 120.3(2)
C57 N2 C58 121.8(4)
C34 P3 C28 106.21(13)
C34 P3 C40 107.48(14)
C28 P3 C40 100.80(13)
C34 P3 Pt2 111.51(9)
C28 P3 Pt2 114.36(9)
C40 P3 Pt2 115.54(9)
C2 C3 C4 119.8(3)
C62 N3 C61 122.0(3)
C43 P4 C42 102.93(12)
C43 P4 C49 109.06(14)
C42 P4 C49 107.06(16)
C43 P4 Pt2 112.75(9)
C42 P4 Pt2 114.80(10)
C49 P4 Pt2 109.85(11)
C5 C4 C3 120.0(3)
C62 N4 C63 121.9(6)
C4 C5 C6 120.3(3)
C5 C6 C1 120.1(3)
C12 C7 C8 119.3(2)
C12 C7 P1 120.4(2)
C8 C7 P1 120.1(2)
C9 C8 C7 120.3(3)
C10 C9 C8 120.2(3)
C11 C10 C9 120.2(3)
C10 C11 C12 120.0(3)
C7 C12 C11 120.1(3)
C14 C13 P1 114.46(19)
C15 C14 C13 113.3(2)
C14 C15 P2 113.2(2)
C17 C16 C21 119.2(3)
C17 C16 P2 120.4(2)
C21 C16 P2 120.4(2)
C16 C17 C18 120.3(3)
C19 C18 C17 119.7(3)
C20 C19 C18 120.4(3)
C19 C20 C21 120.1(3)
C20 C21 C16 120.3(3)
C23 C22 C27 119.7(3)
C23 C22 P2 118.5(2)
C27 C22 P2 121.7(2)
C22 C23 C24 119.9(3)
C25 C24 C23 119.9(3)
C24 C25 C26 120.9(3)
C25 C26 C27 119.5(3)
C26 C27 C22 120.2(3)
C29 C28 C33 119.9(3)
C29 C28 P3 117.9(2)
C33 C28 P3 122.2(2)
C30 C29 C28 120.2(3)
C29 C30 C31 119.8(3)
C32 C31 C30 120.0(3)
C31 C32 C33 120.6(3)
C28 C33 C32 119.5(3)
C39 C34 C35 119.1(3)
C39 C34 P3 119.0(2)
C35 C34 P3 121.9(2)
C36 C35 C34 119.7(3)
C37 C36 C35 120.9(3)
C36 C37 C38 119.7(3)
C39 C38 C37 119.8(4)
C38 C39 C34 120.7(3)
C41 C40 P3 116.7(2)
C40 C41 C42 114.5(2)
C41 C42 P4 114.4(2)
C44 C43 C48 120.2(2)
C44 C43 P4 121.7(2)
C48 C43 P4 118.0(2)
C43 C44 C45 119.3(3)
C46 C45 C44 120.6(3)
C45 C46 C47 120.0(3)
C48 C47 C46 119.9(3)
C47 C48 C43 120.1(3)
C50 C49 C54 121.3(4)
C50 C49 P4 119.3(3)
C54 C49 P4 119.3(3)
C49 C50 C51 119.9(5)
C50 C51 C52 119.4(6)
C53 C52 C51 121.2(5)
C52 C53 C54 119.6(5)
C53 C54 C49 118.6(4)
C56 C55 S1 109.1(2)
N1 C56 C55 111.5(3)
O1 C57 N2 122.9(4)
O1 C57 N1 121.7(3)
N2 C57 N1 115.5(4)
N2 C58 C59 111.8(4)
C61 C60 S2 109.16(19)
N3 C61 C60 112.0(2)
O2 C62 N4 124.4(4)
O2 C62 N3 120.9(4)
N4 C62 N3 114.7(4)
N4 C63 C64 113.3(5)
O1S S1S O2S 114.9(2)
O1S S1S O3S 115.6(3)
O2S S1S O3S 114.4(2)
O1S S1S C1S 102.5(2)
O2S S1S C1S 102.8(2)
O3S S1S C1S 104.2(2)
F2S C1S F1S 106.7(4)
F2S C1S F3S 107.8(4)
F1S C1S F3S 106.4(4)
F2S C1S S1S 111.5(3)
F1S C1S S1S 112.5(3)
F3S C1S S1S 111.6(4)
O2P S1P O3P 118.0(4)
O2P S1P O1P 110.4(3)
O3P S1P O1P 113.5(3)
O2P S1P C1P 104.9(3)
O3P S1P C1P 106.1(3)
O1P S1P C1P 102.1(2)
F2P C1P F1P 112.7(6)
F2P C1P F3P 106.5(5)
F1P C1P F3P 105.5(5)
F2P C1P S1P 112.6(4)
F1P C1P S1P 109.9(4)
F3P C1P S1P 109.3(4)

loop_
_geom_bond_atom_site_label_1
_geom_bond_atom_site_label_2
_geom_bond_distance
Pt1 P1 2.2663(7)
Pt1 P2 2.2714(6)
Pt1 S1 2.3662(6)
Pt1 S2 2.3696(6)
S1 C55 1.839(3)
S1 Pt2 2.3737(6)
P1 C7 1.817(3)
P1 C1 1.821(2)
P1 C13 1.821(3)
C1 C2 1.397(4)
C1 C6 1.401(4)
N1 C57 1.362(6)
N1 C56 1.449(5)
O1 C57 1.242(5)
Pt2 P3 2.2698(7)
Pt2 P4 2.2732(7)
Pt2 S2 2.3711(6)
S2 C60 1.843(3)
P2 C22 1.812(3)
P2 C16 1.813(3)
P2 C15 1.824(3)
C2 C3 1.396(4)
N2 C57 1.356(5)
N2 C58 1.451(6)
O2 C62 1.242(6)
P3 C34 1.805(3)
P3 C28 1.819(3)
P3 C40 1.823(3)
C3 C4 1.397(4)
N3 C62 1.359(4)
N3 C61 1.450(4)
P4 C43 1.813(3)
P4 C42 1.823(3)
P4 C49 1.826(3)
C4 C5 1.391(4)
N4 C62 1.347(6)
N4 C63 1.463(7)
C5 C6 1.392(4)
C7 C12 1.399(4)
C7 C8 1.400(4)
C8 C9 1.393(4)
C9 C10 1.389(5)
C10 C11 1.388(5)
C11 C12 1.403(4)
C13 C14 1.538(4)
C14 C15 1.533(4)
C16 C17 1.391(4)
C16 C21 1.402(4)
C17 C18 1.398(4)
C18 C19 1.393(5)
C19 C20 1.380(5)
C20 C21 1.389(4)
C22 C23 1.398(4)
C22 C27 1.401(4)
C23 C24 1.401(5)
C24 C25 1.383(6)
C25 C26 1.392(6)
C26 C27 1.395(4)
C28 C29 1.396(4)
C28 C33 1.396(4)
C29 C30 1.391(4)
C30 C31 1.396(6)
C31 C32 1.384(6)
C32 C33 1.396(5)
C34 C39 1.395(5)
C34 C35 1.399(4)
C35 C36 1.394(5)
C36 C37 1.378(6)
C37 C38 1.395(6)
C38 C39 1.389(5)
C40 C41 1.530(4)
C41 C42 1.531(4)
C43 C44 1.393(4)
C43 C48 1.402(4)
C44 C45 1.398(4)
C45 C46 1.388(6)
C46 C47 1.398(5)
C47 C48 1.388(4)
C49 C50 1.356(6)
C49 C54 1.420(5)
C50 C51 1.387(7)
C51 C52 1.389(10)
C52 C53 1.380(9)
C53 C54 1.382(6)
C55 C56 1.530(4)
C58 C59 1.509(7)
C60 C61 1.531(4)
C63 C64 1.478(7)
S1S O1S 1.436(3)
S1S O2S 1.443(3)
S1S O3S 1.443(3)
S1S C1S 1.825(5)
F1S C1S 1.331(4)
C1S F2S 1.328(5)
C1S F3S 1.333(5)
O2M C2M 1.411(17)
O1M C1M 1.418(7)
S1P O2P 1.416(4)
S1P O3P 1.428(4)
S1P O1P 1.459(4)
S1P C1P 1.806(5)
C1P F2P 1.305(8)
C1P F1P 1.333(6)
C1P F3P 1.349(7)

loop_
_geom_torsion_atom_site_label_1
_geom_torsion_atom_site_label_2
_geom_torsion_atom_site_label_3
_geom_torsion_atom_site_label_4
_geom_torsion
P1 Pt1 S1 C55 -117.7(2)
P2 Pt1 S1 C55 96.50(10)
S2 Pt1 S1 C55 -83.92(10)
P1 Pt1 S1 Pt2 -9.5(2)
P2 Pt1 S1 Pt2 -155.31(2)
S2 Pt1 S1 Pt2 24.26(2)
P2 Pt1 P1 C7 93.90(9)
S1 Pt1 P1 C7 -51.8(2)
S2 Pt1 P1 C7 -85.36(9)
P2 Pt1 P1 C1 -149.72(10)
S1 Pt1 P1 C1 64.6(2)
S2 Pt1 P1 C1 31.02(10)
P2 Pt1 P1 C13 -29.40(10)
S1 Pt1 P1 C13 -175.08(19)
S2 Pt1 P1 C13 151.34(10)
C7 P1 C1 C2 26.8(3)
C13 P1 C1 C2 137.9(2)
Pt1 P1 C1 C2 -94.9(2)
C7 P1 C1 C6 -156.9(2)
C13 P1 C1 C6 -45.9(3)
Pt1 P1 C1 C6 81.4(2)
C55 S1 Pt2 P3 113.4(4)
Pt1 S1 Pt2 P3 7.4(4)
C55 S1 Pt2 P4 -101.98(10)
Pt1 S1 Pt2 P4 151.99(2)
C55 S1 Pt2 S2 81.77(10)
Pt1 S1 Pt2 S2 -24.25(2)
P1 Pt1 S2 C60 -95.22(10)
P2 Pt1 S2 C60 93.9(3)
S1 Pt1 S2 C60 88.62(10)
P1 Pt1 S2 Pt2 151.87(2)
P2 Pt1 S2 Pt2 -19.1(3)
S1 Pt1 S2 Pt2 -24.29(2)
P3 Pt2 S2 C60 102.03(9)
P4 Pt2 S2 C60 -127.8(3)
S1 Pt2 S2 C60 -80.03(9)
P3 Pt2 S2 Pt1 -153.72(2)
P4 Pt2 S2 Pt1 -23.5(3)
S1 Pt2 S2 Pt1 24.22(2)
P1 Pt1 P2 C22 151.51(11)
S1 Pt1 P2 C22 -32.38(11)
S2 Pt1 P2 C22 -37.6(3)
P1 Pt1 P2 C16 -88.81(10)
S1 Pt1 P2 C16 87.29(10)
S2 Pt1 P2 C16 82.1(3)
P1 Pt1 P2 C15 31.76(12)
S1 Pt1 P2 C15 -152.14(12)
S2 Pt1 P2 C15 -157.3(3)
C6 C1 C2 C3 1.4(4)
P1 C1 C2 C3 177.7(2)
P4 Pt2 P3 C34 83.26(11)
S2 Pt2 P3 C34 -100.61(11)
S1 Pt2 P3 C34 -132.1(3)
P4 Pt2 P3 C28 -156.22(11)
S2 Pt2 P3 C28 19.91(11)
S1 Pt2 P3 C28 -11.6(4)
P4 Pt2 P3 C40 -39.84(11)
S2 Pt2 P3 C40 136.29(11)
S1 Pt2 P3 C40 104.8(4)
C1 C2 C3 C4 -0.6(5)
P3 Pt2 P4 C43 160.12(11)
S2 Pt2 P4 C43 29.9(3)
S1 Pt2 P4 C43 -17.60(11)
P3 Pt2 P4 C42 42.66(10)
S2 Pt2 P4 C42 -87.6(3)
S1 Pt2 P4 C42 -135.06(10)
P3 Pt2 P4 C49 -78.02(12)
S2 Pt2 P4 C49 151.7(3)
S1 Pt2 P4 C49 104.25(12)
C2 C3 C4 C5 -0.2(5)
C3 C4 C5 C6 0.1(5)
C4 C5 C6 C1 0.8(5)
C2 C1 C6 C5 -1.5(4)
P1 C1 C6 C5 -177.8(2)
C1 P1 C7 C12 -110.8(2)
C13 P1 C7 C12 140.2(2)
Pt1 P1 C7 C12 11.5(2)
C1 P1 C7 C8 63.6(2)
C13 P1 C7 C8 -45.4(2)
Pt1 P1 C7 C8 -174.08(19)
C12 C7 C8 C9 -0.1(4)
P1 C7 C8 C9 -174.6(2)
C7 C8 C9 C10 -0.1(4)
C8 C9 C10 C11 0.1(4)
C9 C10 C11 C12 0.2(5)
C8 C7 C12 C11 0.4(4)
P1 C7 C12 C11 174.9(2)
C10 C11 C12 C7 -0.4(5)
C7 P1 C13 C14 -75.6(2)
C1 P1 C13 C14 175.9(2)
Pt1 P1 C13 C14 50.6(2)
P1 C13 C14 C15 -73.4(3)
C13 C14 C15 P2 76.8(3)
C22 P2 C15 C14 179.5(2)
C16 P2 C15 C14 68.2(2)
Pt1 P2 C15 C14 -56.5(2)
C22 P2 C16 C17 111.1(2)
C15 P2 C16 C17 -138.4(2)
Pt1 P2 C16 C17 -12.4(3)
C22 P2 C16 C21 -68.9(2)
C15 P2 C16 C21 41.6(3)
Pt1 P2 C16 C21 167.64(19)
C21 C16 C17 C18 -1.6(5)
P2 C16 C17 C18 178.4(3)
C16 C17 C18 C19 1.0(5)
C17 C18 C19 C20 -0.2(6)
C18 C19 C20 C21 0.0(5)
C19 C20 C21 C16 -0.6(5)
C17 C16 C21 C20 1.4(4)
P2 C16 C21 C20 -178.7(2)
C16 P2 C22 C23 165.6(2)
C15 P2 C22 C23 54.9(3)
Pt1 P2 C22 C23 -70.6(3)
C16 P2 C22 C27 -19.0(3)
C15 P2 C22 C27 -129.7(3)
Pt1 P2 C22 C27 104.8(2)
C27 C22 C23 C24 0.4(5)
P2 C22 C23 C24 175.9(3)
C22 C23 C24 C25 0.2(6)
C23 C24 C25 C26 -0.1(7)
C24 C25 C26 C27 -0.6(7)
C25 C26 C27 C22 1.1(6)
C23 C22 C27 C26 -1.1(5)
P2 C22 C27 C26 -176.4(3)
C34 P3 C28 C29 -174.2(2)
C40 P3 C28 C29 -62.3(3)
Pt2 P3 C28 C29 62.4(3)
C34 P3 C28 C33 5.3(3)
C40 P3 C28 C33 117.2(3)
Pt2 P3 C28 C33 -118.2(3)
C33 C28 C29 C30 -2.3(5)
P3 C28 C29 C30 177.2(3)
C28 C29 C30 C31 1.0(5)
C29 C30 C31 C32 1.0(6)
C30 C31 C32 C33 -1.7(6)
C29 C28 C33 C32 1.6(5)
P3 C28 C33 C32 -177.9(3)
C31 C32 C33 C28 0.4(6)
C28 P3 C34 C39 -87.1(3)
C40 P3 C34 C39 165.6(3)
Pt2 P3 C34 C39 38.0(3)
C28 P3 C34 C35 92.6(3)
C40 P3 C34 C35 -14.6(3)
Pt2 P3 C34 C35 -142.2(2)
C39 C34 C35 C36 -1.2(5)
P3 C34 C35 C36 179.1(3)
C34 C35 C36 C37 2.0(6)
C35 C36 C37 C38 -0.5(7)
C36 C37 C38 C39 -1.7(8)
C37 C38 C39 C34 2.5(8)
C35 C34 C39 C38 -1.1(7)
P3 C34 C39 C38 178.7(4)
C34 P3 C40 C41 -69.5(2)
C28 P3 C40 C41 179.5(2)
Pt2 P3 C40 C41 55.7(2)
P3 C40 C41 C42 -66.2(3)
C40 C41 C42 P4 68.9(3)
C43 P4 C42 C41 175.5(2)
C49 P4 C42 C41 60.6(2)
Pt2 P4 C42 C41 -61.6(2)
C42 P4 C43 C44 -122.2(2)
C49 P4 C43 C44 -8.8(3)
Pt2 P4 C43 C44 113.5(2)
C42 P4 C43 C48 60.3(3)
C49 P4 C43 C48 173.7(2)
Pt2 P4 C43 C48 -64.0(2)
C48 C43 C44 C45 0.1(4)
P4 C43 C44 C45 -177.3(2)
C43 C44 C45 C46 0.2(5)
C44 C45 C46 C47 -0.8(5)
C45 C46 C47 C48 1.0(5)
C46 C47 C48 C43 -0.7(5)
C44 C43 C48 C47 0.2(4)
P4 C43 C48 C47 177.7(2)
C43 P4 C49 C50 99.2(4)
C42 P4 C49 C50 -150.1(4)
Pt2 P4 C49 C50 -24.8(4)
C43 P4 C49 C54 -85.9(3)
C42 P4 C49 C54 24.8(3)
Pt2 P4 C49 C54 150.0(2)
C54 C49 C50 C51 0.3(8)
P4 C49 C50 C51 175.1(6)
C49 C50 C51 C52 -2.5(12)
C50 C51 C52 C53 3.0(13)
C51 C52 C53 C54 -1.2(12)
C52 C53 C54 C49 -0.9(8)
C50 C49 C54 C53 1.4(6)
P4 C49 C54 C53 -173.4(4)
Pt1 S1 C55 C56 -159.6(2)
Pt2 S1 C55 C56 104.6(2)
C57 N1 C56 C55 73.3(5)
S1 C55 C56 N1 176.3(3)
C58 N2 C57 O1 -15.3(7)
C58 N2 C57 N1 166.1(4)
C56 N1 C57 O1 -0.5(6)
C56 N1 C57 N2 178.1(4)
C57 N2 C58 C59 -83.4(5)
Pt1 S2 C60 C61 151.7(2)
Pt2 S2 C60 C61 -112.0(2)
C62 N3 C61 C60 -85.6(4)
S2 C60 C61 N3 -164.3(2)
C63 N4 C62 O2 -1.9(7)
C63 N4 C62 N3 177.4(4)
C61 N3 C62 O2 -3.6(5)
C61 N3 C62 N4 177.0(3)
C62 N4 C63 C64 117.6(7)
O1S S1S C1S F2S 63.1(4)
O2S S1S C1S F2S -56.4(3)
O3S S1S C1S F2S -176.0(3)
O1S S1S C1S F1S -56.7(4)
O2S S1S C1S F1S -176.3(3)
O3S S1S C1S F1S 64.1(4)
O1S S1S C1S F3S -176.2(3)
O2S S1S C1S F3S 64.2(4)
O3S S1S C1S F3S -55.4(4)
O2P S1P C1P F2P 59.7(5)
O3P S1P C1P F2P -174.6(5)
O1P S1P C1P F2P -55.5(5)
O2P S1P C1P F1P -66.8(6)
O3P S1P C1P F1P 58.8(6)
O1P S1P C1P F1P 177.9(5)
O2P S1P C1P F3P 177.8(4)
O3P S1P C1P F3P -56.5(5)
O1P S1P C1P F3P 62.6(4)
